data_1567573
loop_
_publ_author_name
'Takebayashi, Satoshi'
'Fayzullin, Robert R.'
'Bansal, Richa'

_publ_section_title
;
 Direct observation of reversible bond homolysis by 2D EXSY NMR
;
_journal_issue 32
_journal_name_full 'Chemical Science'
_journal_page_first 9202
_journal_page_last 9209
_journal_paper_doi 10.1039/D2SC03028D
_journal_volume 13
_journal_year 2022
_chemical_formula_moiety 'C31 H44 Co N3 O2'
_chemical_formula_sum 'C31 H44 Co N3 O2'
_chemical_formula_weight 549.62
_space_group_crystal_system monoclinic
_space_group_IT_number 14
_space_group_name_Hall '-P 2ybc'
_space_group_name_H-M_alt 'P 1 21/c 1'
_atom_sites_solution_hydrogens geom
_audit_creation_method SHELXL-2018/3
_audit_update_record
;
2022-04-10 deposited with the CCDC.	2022-08-01 downloaded from the CCDC.
;
_cell_angle_alpha 90
_cell_angle_beta 91.1883(5)
_cell_angle_gamma 90
_cell_formula_units_Z 4
_cell_length_a 11.59303(7)
_cell_length_b 11.77994(6)
_cell_length_c 21.25835(12)
_cell_measurement_reflns_used 35363
_cell_measurement_temperature 93(2)
_cell_measurement_theta_max 79.4300
_cell_measurement_theta_min 4.1660
_cell_volume 2902.53(3)
_computing_cell_refinement 'CrysAlisPro 1.171.40.53 (Rigaku OD, 2019)'
_computing_data_collection 'CrysAlisPro 1.171.40.53 (Rigaku OD, 2019)'
_computing_data_reduction 'CrysAlisPro 1.171.40.53 (Rigaku OD, 2019)'
_computing_molecular_graphics
;
WinGX (Farrugia, 2012); ORTEP-3 (Farrugia, 2012);
PLATON (Spek, 2009); Olex2 (Dolomanov et al., 2009)
;
_computing_publication_material
;
WinGX (Farrugia, 2012); ORTEP-3 (Farrugia, 2012);
PLATON (Spek, 2009); Olex2 (Dolomanov et al., 2009)
;
_computing_structure_refinement 'SHELXL-2018/3 (Sheldrick, 2015)'
_computing_structure_solution 'SHELXT-2018/2 (Sheldrick, 2015)'
_diffrn_ambient_temperature 93(2)
_diffrn_measured_fraction_theta_full 0.999
_diffrn_measured_fraction_theta_max 0.996
_diffrn_measurement_device_type 'Rigaku XtaLAB Pro: Kappa dual offset/far'
_diffrn_measurement_method '\w scans'
_diffrn_radiation_probe x-ray
_diffrn_radiation_type CuK\a
_diffrn_radiation_wavelength 1.54184
_diffrn_reflns_av_R_equivalents 0.0489
_diffrn_reflns_av_unetI/netI 0.0232
_diffrn_reflns_Laue_measured_fraction_full 0.999
_diffrn_reflns_Laue_measured_fraction_max 0.996
_diffrn_reflns_limit_h_max 14
_diffrn_reflns_limit_h_min -14
_diffrn_reflns_limit_k_max 14
_diffrn_reflns_limit_k_min -14
_diffrn_reflns_limit_l_max 26
_diffrn_reflns_limit_l_min -26
_diffrn_reflns_number 58408
_diffrn_reflns_point_group_measured_fraction_full 0.999
_diffrn_reflns_point_group_measured_fraction_max 0.996
_diffrn_reflns_theta_full 67.684
_diffrn_reflns_theta_max 75.900
_diffrn_reflns_theta_min 3.814
_diffrn_source 'microfocus sealed X-ray tube'
_exptl_absorpt_coefficient_mu 4.871
_exptl_absorpt_correction_T_max 1.000
_exptl_absorpt_correction_T_min 0.370
_exptl_absorpt_correction_type gaussian
_exptl_absorpt_process_details
;
CrysAlisPro 1.171.40.53 (Rigaku Oxford Diffraction, 2019).
Numerical absorption correction based on gaussian integration over
a multifaceted crystal model. Empirical absorption correction using
spherical harmonics, frame scaling and detector area scaling,
implemented in SCALE3 ABSPACK scaling algorithm.
;
_exptl_crystal_colour 'dark red'
_exptl_crystal_density_diffrn 1.258
_exptl_crystal_description prism
_exptl_crystal_F_000 1176
_exptl_crystal_recrystallization_method 'from a pentane solution at -35 \%C'
_exptl_crystal_size_max 0.185
_exptl_crystal_size_mid 0.157
_exptl_crystal_size_min 0.044
_refine_diff_density_max 0.296
_refine_diff_density_min -0.400
_refine_diff_density_rms 0.045
_refine_ls_extinction_method none
_refine_ls_goodness_of_fit_ref 1.085
_refine_ls_hydrogen_treatment constr
_refine_ls_matrix_type full
_refine_ls_number_parameters 344
_refine_ls_number_reflns 6029
_refine_ls_number_restraints 0
_refine_ls_restrained_S_all 1.085
_refine_ls_R_factor_all 0.0319
_refine_ls_R_factor_gt 0.0307
_refine_ls_shift/su_max 0.002
_refine_ls_shift/su_mean 0.000
_refine_ls_structure_factor_coef Fsqd
_refine_ls_weighting_details 'w=1/[\s^2^(Fo^2^)+(0.0504P)^2^+0.8224P] where P=(Fo^2^+2Fc^2^)/3'
_refine_ls_weighting_scheme calc
_refine_ls_wR_factor_gt 0.0855
_refine_ls_wR_factor_ref 0.0863
_reflns_Friedel_coverage 0.000
_reflns_number_gt 5773
_reflns_number_total 6029
_reflns_threshold_expression 'I > 2\s(I)'
_cod_data_source_file d2sc03028d4.cif
_cod_data_source_block jk711
_cod_original_sg_symbol_H-M 'P 21/c'
_cod_database_code 1567573
_shelx_shelxl_version_number 2018/3
_shelx_space_group_comment
;
The symmetry employed for this shelxl refinement is uniquely defined
by the following loop, which should always be used as a source of
symmetry information in preference to the above space-group names.
They are only intended as comments.
;
_shelx_estimated_absorpt_t_min 0.466
_shelx_estimated_absorpt_t_max 0.814

loop_
_space_group_symop_operation_xyz
'x, y, z'
'-x, y+1/2, -z+1/2'
'-x, -y, -z'
'x, -y-1/2, z-1/2'

loop_
_atom_site_label
_atom_site_type_symbol
_atom_site_fract_x
_atom_site_fract_y
_atom_site_fract_z
_atom_site_U_iso_or_equiv
_atom_site_adp_type
_atom_site_occupancy
_atom_site_site_symmetry_order
_atom_site_calc_flag
_atom_site_refinement_flags_posn
_atom_site_refinement_flags_adp
_atom_site_refinement_flags_occupancy
_atom_site_disorder_assembly
_atom_site_disorder_group
Co1 Co 0.75558(2) 0.67349(2) 0.37437(2) 0.01550(7) Uani 1 1 d . . . . .
O3 O 0.79342(9) 0.82008(7) 0.40059(4) 0.0199(2) Uani 1 1 d . . . . .
O4 O 0.73888(12) 0.43050(10) 0.37177(6) 0.0427(3) Uani 1 1 d . . . . .
N1 N 0.68767(10) 0.68369(10) 0.24263(5) 0.0194(2) Uani 1 1 d . . . . .
N2 N 0.54455(9) 0.71698(10) 0.30426(5) 0.0197(2) Uani 1 1 d . . . . .
N3 N 0.84796(9) 0.74140(9) 0.44131(5) 0.0168(2) Uani 1 1 d . . . . .
C1 C 0.65785(12) 0.69211(11) 0.30328(6) 0.0178(3) Uani 1 1 d . . . . .
C2 C 0.59347(12) 0.71300(12) 0.19796(6) 0.0219(3) Uani 1 1 d . . . . .
H2A H 0.580454 0.651848 0.166665 0.026 Uiso 1 1 calc R U . . .
H2B H 0.609697 0.784871 0.175677 0.026 Uiso 1 1 calc R U . . .
C3 C 0.49020(12) 0.72555(13) 0.24117(6) 0.0251(3) Uani 1 1 d . . . . .
H3A H 0.451662 0.799854 0.235066 0.030 Uiso 1 1 calc R U . . .
H3B H 0.433239 0.664073 0.233901 0.030 Uiso 1 1 calc R U . . .
C4 C 0.74691(12) 0.52949(13) 0.37257(6) 0.0251(3) Uani 1 1 d . . . . .
C11 C 0.80471(12) 0.67331(11) 0.22309(6) 0.0182(3) Uani 1 1 d . . . . .
C12 C 0.84773(12) 0.56683(12) 0.20679(6) 0.0199(3) Uani 1 1 d . . . . .
C13 C 0.96319(12) 0.55959(12) 0.19020(6) 0.0215(3) Uani 1 1 d . . . . .
H13 H 0.994093 0.487632 0.179455 0.026 Uiso 1 1 calc R U . . .
C14 C 1.03465(12) 0.65451(13) 0.18890(6) 0.0223(3) Uani 1 1 d . . . . .
C15 C 0.98710(12) 0.76011(12) 0.20279(6) 0.0219(3) Uani 1 1 d . . . . .
H15 H 1.034043 0.826016 0.200422 0.026 Uiso 1 1 calc R U . . .
C16 C 0.87250(12) 0.77119(12) 0.22003(6) 0.0203(3) Uani 1 1 d . . . . .
C17 C 0.77285(13) 0.46247(12) 0.20702(7) 0.0262(3) Uani 1 1 d . . . . .
H17A H 0.728916 0.460363 0.245899 0.039 Uiso 1 1 calc R U . . .
H17B H 0.821483 0.394628 0.204600 0.039 Uiso 1 1 calc R U . . .
H17C H 0.719376 0.464455 0.170725 0.039 Uiso 1 1 calc R U . . .
C18 C 1.16034(13) 0.64373(15) 0.17357(8) 0.0310(3) Uani 1 1 d . . . . .
H18A H 1.204852 0.625666 0.211966 0.046 Uiso 1 1 calc R U . . .
H18B H 1.187851 0.715554 0.156095 0.046 Uiso 1 1 calc R U . . .
H18C H 1.170170 0.582954 0.142658 0.046 Uiso 1 1 calc R U . . .
C19 C 0.82459(13) 0.88554(12) 0.23730(7) 0.0254(3) Uani 1 1 d . . . . .
H19A H 0.748893 0.895834 0.216708 0.038 Uiso 1 1 calc R U . . .
H19B H 0.877164 0.945209 0.223395 0.038 Uiso 1 1 calc R U . . .
H19C H 0.816518 0.890014 0.283027 0.038 Uiso 1 1 calc R U . . .
C21 C 0.48369(11) 0.74125(12) 0.36067(6) 0.0204(3) Uani 1 1 d . . . . .
C22 C 0.42706(12) 0.65444(13) 0.39217(7) 0.0238(3) Uani 1 1 d . . . . .
C23 C 0.37184(13) 0.68124(13) 0.44792(7) 0.0260(3) Uani 1 1 d . . . . .
H23 H 0.333674 0.622821 0.470208 0.031 Uiso 1 1 calc R U . . .
C24 C 0.37114(12) 0.79104(14) 0.47174(7) 0.0254(3) Uani 1 1 d . . . . .
C25 C 0.42643(12) 0.87622(12) 0.43841(7) 0.0238(3) Uani 1 1 d . . . . .
H25 H 0.424466 0.951975 0.453676 0.029 Uiso 1 1 calc R U . . .
C26 C 0.48458(12) 0.85289(12) 0.38317(7) 0.0210(3) Uani 1 1 d . . . . .
C27 C 0.42882(15) 0.53393(14) 0.36851(8) 0.0331(3) Uani 1 1 d . . . . .
H27A H 0.411147 0.533091 0.323232 0.050 Uiso 1 1 calc R U . . .
H27B H 0.371003 0.489153 0.390567 0.050 Uiso 1 1 calc R U . . .
H27C H 0.505472 0.501133 0.376344 0.050 Uiso 1 1 calc R U . . .
C28 C 0.31608(14) 0.81646(15) 0.53393(8) 0.0325(4) Uani 1 1 d . . . . .
H28A H 0.234512 0.794661 0.531834 0.049 Uiso 0.5 1 calc R U P A 1
H28B H 0.322395 0.897852 0.542904 0.049 Uiso 0.5 1 calc R U P A 1
H28C H 0.355597 0.773379 0.567403 0.049 Uiso 0.5 1 calc R U P A 1
H28D H 0.266084 0.753104 0.545584 0.049 Uiso 0.5 1 calc R U P B 2
H28E H 0.270043 0.885994 0.530143 0.049 Uiso 0.5 1 calc R U P B 2
H28F H 0.376377 0.826795 0.566414 0.049 Uiso 0.5 1 calc R U P B 2
C29 C 0.55280(13) 0.94351(12) 0.35044(7) 0.0271(3) Uani 1 1 d . . . . .
H29A H 0.634800 0.923252 0.351654 0.041 Uiso 1 1 calc R U . . .
H29B H 0.542068 1.016354 0.371799 0.041 Uiso 1 1 calc R U . . .
H29C H 0.525870 0.949839 0.306573 0.041 Uiso 1 1 calc R U . . .
C31 C 0.97819(11) 0.74597(11) 0.43533(6) 0.0183(3) Uani 1 1 d . . . . .
C32 C 1.03039(12) 0.65521(12) 0.47903(6) 0.0210(3) Uani 1 1 d . . . . .
H32A H 1.008462 0.579285 0.462802 0.025 Uiso 1 1 calc R U . . .
H32B H 1.115549 0.660922 0.478235 0.025 Uiso 1 1 calc R U . . .
C33 C 0.99192(13) 0.66550(11) 0.54657(7) 0.0219(3) Uani 1 1 d . . . . .
H33A H 1.017155 0.739319 0.564360 0.026 Uiso 1 1 calc R U . . .
H33B H 1.026997 0.604145 0.572408 0.026 Uiso 1 1 calc R U . . .
C34 C 0.86080(12) 0.65673(12) 0.54753(6) 0.0215(3) Uani 1 1 d . . . . .
H34A H 0.835382 0.664226 0.591512 0.026 Uiso 1 1 calc R U . . .
H34B H 0.837460 0.580492 0.532358 0.026 Uiso 1 1 calc R U . . .
C35 C 0.79896(11) 0.74674(12) 0.50708(6) 0.0197(3) Uani 1 1 d . . . . .
C36 C 1.00791(12) 0.71609(13) 0.36754(6) 0.0235(3) Uani 1 1 d . . . . .
H36A H 0.970574 0.644345 0.355707 0.035 Uiso 1 1 calc R U . . .
H36B H 1.091717 0.708252 0.364181 0.035 Uiso 1 1 calc R U . . .
H36C H 0.980488 0.776528 0.339303 0.035 Uiso 1 1 calc R U . . .
C37 C 1.02658(13) 0.86457(12) 0.44984(7) 0.0254(3) Uani 1 1 d . . . . .
H37A H 0.975545 0.922173 0.431039 0.038 Uiso 1 1 calc R U . . .
H37B H 1.103712 0.871645 0.432233 0.038 Uiso 1 1 calc R U . . .
H37C H 1.031397 0.875641 0.495506 0.038 Uiso 1 1 calc R U . . .
C38 C 0.67111(12) 0.71644(14) 0.50262(7) 0.0268(3) Uani 1 1 d . . . . .
H38A H 0.629518 0.775365 0.478805 0.040 Uiso 1 1 calc R U . . .
H38B H 0.639984 0.711201 0.545033 0.040 Uiso 1 1 calc R U . . .
H38C H 0.661688 0.643300 0.481158 0.040 Uiso 1 1 calc R U . . .
C39 C 0.80983(14) 0.86570(13) 0.53596(7) 0.0278(3) Uani 1 1 d . . . . .
H39A H 0.889450 0.878060 0.550772 0.042 Uiso 1 1 calc R U . . .
H39B H 0.757635 0.872262 0.571455 0.042 Uiso 1 1 calc R U . . .
H39C H 0.789335 0.922768 0.504100 0.042 Uiso 1 1 calc R U . . .

loop_
_atom_site_aniso_label
_atom_site_aniso_U_11
_atom_site_aniso_U_22
_atom_site_aniso_U_33
_atom_site_aniso_U_23
_atom_site_aniso_U_13
_atom_site_aniso_U_12
Co1 0.01577(12) 0.01853(12) 0.01213(12) -0.00010(7) -0.00134(8) 0.00102(7)
O3 0.0255(5) 0.0194(4) 0.0146(4) 0.0023(3) -0.0052(4) 0.0034(3)
O4 0.0546(8) 0.0211(6) 0.0520(8) 0.0010(5) -0.0088(6) 0.0004(5)
N1 0.0164(6) 0.0290(6) 0.0127(5) -0.0021(4) -0.0023(4) 0.0027(4)
N2 0.0145(5) 0.0284(6) 0.0162(5) -0.0022(4) -0.0017(4) 0.0021(4)
N3 0.0192(5) 0.0186(5) 0.0126(5) 0.0013(4) -0.0015(4) 0.0024(4)
C1 0.0192(6) 0.0165(5) 0.0178(6) -0.0026(5) 0.0006(5) -0.0004(5)
C2 0.0191(7) 0.0288(7) 0.0176(6) -0.0017(5) -0.0050(5) 0.0003(5)
C3 0.0189(7) 0.0367(8) 0.0196(6) -0.0051(5) -0.0040(5) 0.0041(6)
C4 0.0240(7) 0.0290(8) 0.0221(7) 0.0006(5) -0.0037(6) 0.0013(5)
C11 0.0165(6) 0.0280(7) 0.0102(6) -0.0006(4) -0.0012(5) 0.0016(5)
C12 0.0200(6) 0.0277(7) 0.0120(6) -0.0005(5) -0.0007(5) 0.0014(5)
C13 0.0215(7) 0.0288(7) 0.0143(6) -0.0003(5) 0.0013(5) 0.0050(5)
C14 0.0200(7) 0.0348(7) 0.0123(6) 0.0042(5) 0.0019(5) 0.0019(5)
C15 0.0222(7) 0.0295(7) 0.0140(6) 0.0031(5) -0.0011(5) -0.0029(5)
C16 0.0222(7) 0.0273(7) 0.0115(5) 0.0004(5) -0.0023(5) 0.0015(5)
C17 0.0233(7) 0.0272(7) 0.0279(7) -0.0047(6) -0.0001(6) 0.0001(6)
C18 0.0224(7) 0.0410(8) 0.0299(8) 0.0102(7) 0.0081(6) 0.0023(6)
C19 0.0249(7) 0.0257(7) 0.0255(7) -0.0023(5) -0.0023(6) -0.0005(5)
C21 0.0138(6) 0.0289(7) 0.0184(6) -0.0031(5) -0.0010(5) 0.0026(5)
C22 0.0163(6) 0.0296(7) 0.0254(7) -0.0043(6) 0.0009(5) -0.0016(5)
C23 0.0172(7) 0.0356(8) 0.0252(7) -0.0008(6) 0.0030(6) -0.0022(5)
C24 0.0162(6) 0.0393(8) 0.0208(7) -0.0043(6) -0.0010(5) 0.0044(6)
C25 0.0204(6) 0.0280(7) 0.0229(7) -0.0053(5) -0.0036(5) 0.0074(5)
C26 0.0160(6) 0.0260(6) 0.0207(6) -0.0003(5) -0.0033(5) 0.0042(5)
C27 0.0326(8) 0.0308(8) 0.0362(8) -0.0073(6) 0.0086(7) -0.0079(6)
C28 0.0250(8) 0.0495(10) 0.0230(8) -0.0073(6) 0.0042(6) 0.0034(6)
C29 0.0282(7) 0.0234(7) 0.0297(7) 0.0013(6) -0.0002(6) 0.0030(6)
C31 0.0162(6) 0.0226(6) 0.0160(6) 0.0000(5) -0.0005(5) -0.0014(5)
C32 0.0198(7) 0.0238(6) 0.0193(7) -0.0006(5) -0.0032(5) 0.0026(5)
C33 0.0233(7) 0.0258(7) 0.0164(7) 0.0018(5) -0.0051(5) 0.0028(5)
C34 0.0243(7) 0.0260(6) 0.0140(6) 0.0028(5) -0.0016(5) 0.0003(5)
C35 0.0216(6) 0.0266(7) 0.0110(5) -0.0015(5) 0.0002(5) 0.0031(5)
C36 0.0196(6) 0.0331(7) 0.0179(6) -0.0017(5) 0.0013(5) -0.0018(6)
C37 0.0284(7) 0.0258(7) 0.0218(7) 0.0003(5) -0.0016(6) -0.0064(6)
C38 0.0212(7) 0.0431(8) 0.0161(6) 0.0014(6) 0.0025(5) 0.0038(6)
C39 0.0351(8) 0.0286(7) 0.0196(7) -0.0043(6) 0.0004(6) 0.0075(6)

loop_
_atom_type_symbol
_atom_type_description
_atom_type_scat_dispersion_real
_atom_type_scat_dispersion_imag
_atom_type_scat_source
C C 0.0181 0.0091 'International Tables Vol C Tables 4.2.6.8 and 6.1.1.4'
H H 0.0000 0.0000 'International Tables Vol C Tables 4.2.6.8 and 6.1.1.4'
N N 0.0311 0.0180 'International Tables Vol C Tables 4.2.6.8 and 6.1.1.4'
O O 0.0492 0.0322 'International Tables Vol C Tables 4.2.6.8 and 6.1.1.4'
Co Co -2.3653 3.6143 'International Tables Vol C Tables 4.2.6.8 and 6.1.1.4'

loop_
_geom_angle_atom_site_label_1
_geom_angle_atom_site_label_2
_geom_angle_atom_site_label_3
_geom_angle
_geom_angle_site_symmetry_1
_geom_angle_site_symmetry_3
_geom_angle_publ_flag
C4 Co1 O3 160.86(5) . . ?
C4 Co1 C1 93.66(6) . . ?
O3 Co1 C1 105.43(5) . . ?
C4 Co1 N3 117.42(6) . . ?
O3 Co1 N3 43.48(4) . . ?
C1 Co1 N3 148.91(5) . . ?
N3 O3 Co1 70.99(6) . . ?
C1 N1 C11 123.23(11) . . ?
C1 N1 C2 113.49(11) . . ?
C11 N1 C2 121.81(11) . . ?
C1 N2 C21 123.64(11) . . ?
C1 N2 C3 113.55(11) . . ?
C21 N2 C3 122.65(11) . . ?
O3 N3 C31 111.07(9) . . ?
O3 N3 C35 111.47(9) . . ?
C31 N3 C35 117.80(9) . . ?
O3 N3 Co1 65.54(5) . . ?
C31 N3 Co1 119.26(8) . . ?
C35 N3 Co1 118.76(8) . . ?
N1 C1 N2 107.53(11) . . ?
N1 C1 Co1 126.75(10) . . ?
N2 C1 Co1 125.72(10) . . ?
N1 C2 C3 102.38(11) . . ?
N1 C2 H2A 111.3 . . ?
C3 C2 H2A 111.3 . . ?
N1 C2 H2B 111.3 . . ?
C3 C2 H2B 111.3 . . ?
H2A C2 H2B 109.2 . . ?
N2 C3 C2 102.39(10) . . ?
N2 C3 H3A 111.3 . . ?
C2 C3 H3A 111.3 . . ?
N2 C3 H3B 111.3 . . ?
C2 C3 H3B 111.3 . . ?
H3A C3 H3B 109.2 . . ?
O4 C4 Co1 178.73(15) . . ?
C12 C11 C16 121.70(13) . . ?
C12 C11 N1 119.60(12) . . ?
C16 C11 N1 118.69(11) . . ?
C13 C12 C11 117.88(13) . . ?
C13 C12 C17 120.53(12) . . ?
C11 C12 C17 121.60(12) . . ?
C14 C13 C12 122.07(13) . . ?
C14 C13 H13 119.0 . . ?
C12 C13 H13 119.0 . . ?
C13 C14 C15 118.30(13) . . ?
C13 C14 C18 121.05(13) . . ?
C15 C14 C18 120.65(14) . . ?
C16 C15 C14 121.54(13) . . ?
C16 C15 H15 119.2 . . ?
C14 C15 H15 119.2 . . ?
C15 C16 C11 118.41(13) . . ?
C15 C16 C19 120.48(13) . . ?
C11 C16 C19 121.07(13) . . ?
C12 C17 H17A 109.5 . . ?
C12 C17 H17B 109.5 . . ?
H17A C17 H17B 109.5 . . ?
C12 C17 H17C 109.5 . . ?
H17A C17 H17C 109.5 . . ?
H17B C17 H17C 109.5 . . ?
C14 C18 H18A 109.5 . . ?
C14 C18 H18B 109.5 . . ?
H18A C18 H18B 109.5 . . ?
C14 C18 H18C 109.5 . . ?
H18A C18 H18C 109.5 . . ?
H18B C18 H18C 109.5 . . ?
C16 C19 H19A 109.5 . . ?
C16 C19 H19B 109.5 . . ?
H19A C19 H19B 109.5 . . ?
C16 C19 H19C 109.5 . . ?
H19A C19 H19C 109.5 . . ?
H19B C19 H19C 109.5 . . ?
C22 C21 C26 121.70(13) . . ?
C22 C21 N2 120.04(12) . . ?
C26 C21 N2 118.25(12) . . ?
C21 C22 C23 118.11(13) . . ?
C21 C22 C27 121.41(13) . . ?
C23 C22 C27 120.44(14) . . ?
C24 C23 C22 121.78(14) . . ?
C24 C23 H23 119.1 . . ?
C22 C23 H23 119.1 . . ?
C23 C24 C25 118.65(13) . . ?
C23 C24 C28 120.64(14) . . ?
C25 C24 C28 120.67(14) . . ?
C24 C25 C26 121.50(13) . . ?
C24 C25 H25 119.2 . . ?
C26 C25 H25 119.2 . . ?
C25 C26 C21 118.24(13) . . ?
C25 C26 C29 121.13(13) . . ?
C21 C26 C29 120.53(13) . . ?
C22 C27 H27A 109.5 . . ?
C22 C27 H27B 109.5 . . ?
H27A C27 H27B 109.5 . . ?
C22 C27 H27C 109.5 . . ?
H27A C27 H27C 109.5 . . ?
H27B C27 H27C 109.5 . . ?
C24 C28 H28A 109.5 . . ?
C24 C28 H28B 109.5 . . ?
H28A C28 H28B 109.5 . . ?
C24 C28 H28C 109.5 . . ?
H28A C28 H28C 109.5 . . ?
H28B C28 H28C 109.5 . . ?
C24 C28 H28D 109.5 . . ?
C24 C28 H28E 109.5 . . ?
H28D C28 H28E 109.5 . . ?
C24 C28 H28F 109.5 . . ?
H28D C28 H28F 109.5 . . ?
H28E C28 H28F 109.5 . . ?
C26 C29 H29A 109.5 . . ?
C26 C29 H29B 109.5 . . ?
H29A C29 H29B 109.5 . . ?
C26 C29 H29C 109.5 . . ?
H29A C29 H29C 109.5 . . ?
H29B C29 H29C 109.5 . . ?
N3 C31 C36 108.33(10) . . ?
N3 C31 C32 107.77(10) . . ?
C36 C31 C32 108.47(11) . . ?
N3 C31 C37 112.05(11) . . ?
C36 C31 C37 108.08(11) . . ?
C32 C31 C37 112.03(11) . . ?
C33 C32 C31 113.44(11) . . ?
C33 C32 H32A 108.9 . . ?
C31 C32 H32A 108.9 . . ?
C33 C32 H32B 108.9 . . ?
C31 C32 H32B 108.9 . . ?
H32A C32 H32B 107.7 . . ?
C32 C33 C34 108.67(11) . . ?
C32 C33 H33A 110.0 . . ?
C34 C33 H33A 110.0 . . ?
C32 C33 H33B 110.0 . . ?
C34 C33 H33B 110.0 . . ?
H33A C33 H33B 108.3 . . ?
C33 C34 C35 113.60(11) . . ?
C33 C34 H34A 108.8 . . ?
C35 C34 H34A 108.8 . . ?
C33 C34 H34B 108.8 . . ?
C35 C34 H34B 108.8 . . ?
H34A C34 H34B 107.7 . . ?
N3 C35 C38 108.31(10) . . ?
N3 C35 C34 107.91(10) . . ?
C38 C35 C34 108.38(11) . . ?
N3 C35 C39 112.12(11) . . ?
C38 C35 C39 108.07(12) . . ?
C34 C35 C39 111.94(11) . . ?
C31 C36 H36A 109.5 . . ?
C31 C36 H36B 109.5 . . ?
H36A C36 H36B 109.5 . . ?
C31 C36 H36C 109.5 . . ?
H36A C36 H36C 109.5 . . ?
H36B C36 H36C 109.5 . . ?
C31 C37 H37A 109.5 . . ?
C31 C37 H37B 109.5 . . ?
H37A C37 H37B 109.5 . . ?
C31 C37 H37C 109.5 . . ?
H37A C37 H37C 109.5 . . ?
H37B C37 H37C 109.5 . . ?
C35 C38 H38A 109.5 . . ?
C35 C38 H38B 109.5 . . ?
H38A C38 H38B 109.5 . . ?
C35 C38 H38C 109.5 . . ?
H38A C38 H38C 109.5 . . ?
H38B C38 H38C 109.5 . . ?
C35 C39 H39A 109.5 . . ?
C35 C39 H39B 109.5 . . ?
H39A C39 H39B 109.5 . . ?
C35 C39 H39C 109.5 . . ?
H39A C39 H39C 109.5 . . ?
H39B C39 H39C 109.5 . . ?

loop_
_geom_bond_atom_site_label_1
_geom_bond_atom_site_label_2
_geom_bond_distance
_geom_bond_site_symmetry_2
_geom_bond_publ_flag
Co1 C4 1.6997(16) . ?
Co1 O3 1.8640(9) . ?
Co1 C1 1.8829(14) . ?
Co1 N3 1.9361(11) . ?
O3 N3 1.4091(13) . ?
O4 C4 1.170(2) . ?
N1 C1 1.3454(18) . ?
N1 C11 1.4323(18) . ?
N1 C2 1.4733(16) . ?
N2 C1 1.3464(17) . ?
N2 C21 1.4327(17) . ?
N2 C3 1.4736(16) . ?
N3 C31 1.5187(16) . ?
N3 C35 1.5213(16) . ?
C2 C3 1.5312(19) . ?
C2 H2A 0.9900 . ?
C2 H2B 0.9900 . ?
C3 H3A 0.9900 . ?
C3 H3B 0.9900 . ?
C11 C12 1.3963(18) . ?
C11 C16 1.3977(19) . ?
C12 C13 1.3938(19) . ?
C12 C17 1.505(2) . ?
C13 C14 1.392(2) . ?
C13 H13 0.9500 . ?
C14 C15 1.395(2) . ?
C14 C18 1.505(2) . ?
C15 C16 1.3917(19) . ?
C15 H15 0.9500 . ?
C16 C19 1.5054(19) . ?
C17 H17A 0.9800 . ?
C17 H17B 0.9800 . ?
C17 H17C 0.9800 . ?
C18 H18A 0.9800 . ?
C18 H18B 0.9800 . ?
C18 H18C 0.9800 . ?
C19 H19A 0.9800 . ?
C19 H19B 0.9800 . ?
C19 H19C 0.9800 . ?
C21 C22 1.394(2) . ?
C21 C26 1.3994(19) . ?
C22 C23 1.395(2) . ?
C22 C27 1.506(2) . ?
C23 C24 1.389(2) . ?
C23 H23 0.9500 . ?
C24 C25 1.392(2) . ?
C24 C28 1.510(2) . ?
C25 C26 1.393(2) . ?
C25 H25 0.9500 . ?
C26 C29 1.507(2) . ?
C27 H27A 0.9800 . ?
C27 H27B 0.9800 . ?
C27 H27C 0.9800 . ?
C28 H28A 0.9800 . ?
C28 H28B 0.9800 . ?
C28 H28C 0.9800 . ?
C28 H28D 0.9800 . ?
C28 H28E 0.9800 . ?
C28 H28F 0.9800 . ?
C29 H29A 0.9800 . ?
C29 H29B 0.9800 . ?
C29 H29C 0.9800 . ?
C31 C36 1.5297(18) . ?
C31 C32 1.5326(18) . ?
C31 C37 1.5345(18) . ?
C32 C33 1.517(2) . ?
C32 H32A 0.9900 . ?
C32 H32B 0.9900 . ?
C33 C34 1.524(2) . ?
C33 H33A 0.9900 . ?
C33 H33B 0.9900 . ?
C34 C35 1.5337(18) . ?
C34 H34A 0.9900 . ?
C34 H34B 0.9900 . ?
C35 C38 1.5256(19) . ?
C35 C39 1.5340(19) . ?
C36 H36A 0.9800 . ?
C36 H36B 0.9800 . ?
C36 H36C 0.9800 . ?
C37 H37A 0.9800 . ?
C37 H37B 0.9800 . ?
C37 H37C 0.9800 . ?
C38 H38A 0.9800 . ?
C38 H38B 0.9800 . ?
C38 H38C 0.9800 . ?
C39 H39A 0.9800 . ?
C39 H39B 0.9800 . ?
C39 H39C 0.9800 . ?

loop_
_geom_torsion_atom_site_label_1
_geom_torsion_atom_site_label_2
_geom_torsion_atom_site_label_3
_geom_torsion_atom_site_label_4
_geom_torsion
_geom_torsion_site_symmetry_1
_geom_torsion_site_symmetry_2
_geom_torsion_site_symmetry_3
_geom_torsion_site_symmetry_4
_geom_torsion_publ_flag
C4 Co1 O3 N3 4.1(2) . . . . ?
C1 Co1 O3 N3 179.74(7) . . . . ?
Co1 O3 N3 C31 113.59(9) . . . . ?
Co1 O3 N3 C35 -112.90(9) . . . . ?
C11 N1 C1 N2 171.23(11) . . . . ?
C2 N1 C1 N2 4.90(15) . . . . ?
C11 N1 C1 Co1 -8.50(18) . . . . ?
C2 N1 C1 Co1 -174.83(10) . . . . ?
C21 N2 C1 N1 -174.92(12) . . . . ?
C3 N2 C1 N1 0.68(16) . . . . ?
C21 N2 C1 Co1 4.81(19) . . . . ?
C3 N2 C1 Co1 -179.59(10) . . . . ?
C4 Co1 C1 N1 -81.58(12) . . . . ?
O3 Co1 C1 N1 99.84(12) . . . . ?
N3 Co1 C1 N1 100.19(14) . . . . ?
C4 Co1 C1 N2 98.73(12) . . . . ?
O3 Co1 C1 N2 -79.84(12) . . . . ?
N3 Co1 C1 N2 -79.50(16) . . . . ?
C1 N1 C2 C3 -8.01(15) . . . . ?
C11 N1 C2 C3 -174.55(11) . . . . ?
C1 N2 C3 C2 -5.45(15) . . . . ?
C21 N2 C3 C2 170.20(12) . . . . ?
N1 C2 C3 N2 7.43(14) . . . . ?
C1 N1 C11 C12 100.59(15) . . . . ?
C2 N1 C11 C12 -94.19(15) . . . . ?
C1 N1 C11 C16 -80.33(16) . . . . ?
C2 N1 C11 C16 84.89(16) . . . . ?
C16 C11 C12 C13 3.21(19) . . . . ?
N1 C11 C12 C13 -177.74(11) . . . . ?
C16 C11 C12 C17 -176.90(12) . . . . ?
N1 C11 C12 C17 2.15(19) . . . . ?
C11 C12 C13 C14 -0.72(19) . . . . ?
C17 C12 C13 C14 179.38(12) . . . . ?
C12 C13 C14 C15 -2.1(2) . . . . ?
C12 C13 C14 C18 177.31(13) . . . . ?
C13 C14 C15 C16 2.52(19) . . . . ?
C18 C14 C15 C16 -176.86(12) . . . . ?
C14 C15 C16 C11 -0.16(19) . . . . ?
C14 C15 C16 C19 177.54(12) . . . . ?
C12 C11 C16 C15 -2.78(19) . . . . ?
N1 C11 C16 C15 178.16(11) . . . . ?
C12 C11 C16 C19 179.53(12) . . . . ?
N1 C11 C16 C19 0.47(18) . . . . ?
C1 N2 C21 C22 -93.17(16) . . . . ?
C3 N2 C21 C22 91.62(17) . . . . ?
C1 N2 C21 C26 85.88(16) . . . . ?
C3 N2 C21 C26 -89.33(16) . . . . ?
C26 C21 C22 C23 -0.9(2) . . . . ?
N2 C21 C22 C23 178.10(12) . . . . ?
C26 C21 C22 C27 -178.53(13) . . . . ?
N2 C21 C22 C27 0.5(2) . . . . ?
C21 C22 C23 C24 0.8(2) . . . . ?
C27 C22 C23 C24 178.40(14) . . . . ?
C22 C23 C24 C25 0.6(2) . . . . ?
C22 C23 C24 C28 -176.77(14) . . . . ?
C23 C24 C25 C26 -1.8(2) . . . . ?
C28 C24 C25 C26 175.51(13) . . . . ?
C24 C25 C26 C21 1.7(2) . . . . ?
C24 C25 C26 C29 -174.65(13) . . . . ?
C22 C21 C26 C25 -0.3(2) . . . . ?
N2 C21 C26 C25 -179.31(11) . . . . ?
C22 C21 C26 C29 176.08(13) . . . . ?
N2 C21 C26 C29 -2.95(18) . . . . ?
O3 N3 C31 C36 -60.70(13) . . . . ?
C35 N3 C31 C36 169.02(11) . . . . ?
Co1 N3 C31 C36 12.27(13) . . . . ?
O3 N3 C31 C32 -177.87(10) . . . . ?
C35 N3 C31 C32 51.86(14) . . . . ?
Co1 N3 C31 C32 -104.90(10) . . . . ?
O3 N3 C31 C37 58.43(13) . . . . ?
C35 N3 C31 C37 -71.84(14) . . . . ?
Co1 N3 C31 C37 131.40(9) . . . . ?
N3 C31 C32 C33 -54.28(14) . . . . ?
C36 C31 C32 C33 -171.35(11) . . . . ?
C37 C31 C32 C33 69.43(15) . . . . ?
C31 C32 C33 C34 58.57(15) . . . . ?
C32 C33 C34 C35 -57.97(14) . . . . ?
O3 N3 C35 C38 61.45(13) . . . . ?
C31 N3 C35 C38 -168.46(11) . . . . ?
Co1 N3 C35 C38 -11.59(14) . . . . ?
O3 N3 C35 C34 178.58(10) . . . . ?
C31 N3 C35 C34 -51.33(14) . . . . ?
Co1 N3 C35 C34 105.54(10) . . . . ?
O3 N3 C35 C39 -57.70(13) . . . . ?
C31 N3 C35 C39 72.39(14) . . . . ?
Co1 N3 C35 C39 -130.74(10) . . . . ?
C33 C34 C35 N3 53.05(14) . . . . ?
C33 C34 C35 C38 170.13(11) . . . . ?
C33 C34 C35 C39 -70.78(15) . . . . ?
